data_4310098
loop_
_publ_author_name
'Philippa King'
'Wolfgang Wernsdorfer'
'Khalil A. Abboud'
'George Christou'

_publ_section_title
;
Single-Molecule Magnets: A Reductive Aggregation Route to New Types of
Mn12 Complexes
;
_journal_name_full 'Inorganic Chemistry'
_journal_page_first 8659
_journal_page_last 8669
_journal_paper_doi 10.1021/ic051150j
_journal_volume 44
_journal_year 2005
_chemical_formula_sum 'C124 H196 F32 Mn12 O56'
_chemical_formula_weight 3850.09
_chemical_name_systematic
; 
 ? 
;
_space_group_IT_number 15
_symmetry_cell_setting monoclinic
_symmetry_space_group_name_Hall '-C 2yc'
_symmetry_space_group_name_H-M 'C 1 2/c 1'
_atom_sites_solution_hydrogens geom
_atom_sites_solution_primary direct
_atom_sites_solution_secondary difmap
_audit_creation_method SHELXL-97
_cell_angle_alpha 90.00
_cell_angle_beta 116.817(2)
_cell_angle_gamma 90.00
_cell_formula_units_Z 4
_cell_length_a 30.222(2)
_cell_length_b 21.0617(17)
_cell_length_c 27.151(2)
_cell_measurement_reflns_used 74
_cell_measurement_temperature 173(2)
_cell_measurement_theta_max 28.0
_cell_measurement_theta_min 2.0
_cell_volume 15424(2)
_computing_cell_refinement 'Bruker SMART & SAINT (Bruker 1998)'
_computing_data_collection 'Bruker SMART (Bruker 1998)'
_computing_data_reduction 'Bruker SHELXTL (Bruker 2000)'
_computing_molecular_graphics 'Bruker SHELXTL'
_computing_publication_material 'Bruker SHELXTL'
_computing_structure_refinement 'Bruker SHELXTL'
_computing_structure_solution 'Bruker SHELXTL'
_diffrn_ambient_temperature 173(2)
_diffrn_measured_fraction_theta_full 0.985
_diffrn_measured_fraction_theta_max 0.985
_diffrn_measurement_device_type 'SMART CCD area detector'
_diffrn_measurement_method '\w scans'
_diffrn_radiation_monochromator graphite
_diffrn_radiation_source 'normal-focus sealed tube'
_diffrn_radiation_type MoK\a
_diffrn_radiation_wavelength 0.71073
_diffrn_reflns_av_R_equivalents 0.0935
_diffrn_reflns_av_sigmaI/netI 0.1469
_diffrn_reflns_limit_h_max 38
_diffrn_reflns_limit_h_min -22
_diffrn_reflns_limit_k_max 24
_diffrn_reflns_limit_k_min -27
_diffrn_reflns_limit_l_max 34
_diffrn_reflns_limit_l_min -35
_diffrn_reflns_number 48088
_diffrn_reflns_theta_full 27.50
_diffrn_reflns_theta_max 27.50
_diffrn_reflns_theta_min 1.23
_diffrn_standards_decay_% 0
_diffrn_standards_number 0
_exptl_absorpt_coefficient_mu 1.070
_exptl_absorpt_correction_T_max 0.9218
_exptl_absorpt_correction_T_min 0.8098
_exptl_absorpt_correction_type integration
_exptl_absorpt_process_details 'based on measured indexed crystal faces, SHELXTL (Bruker 1998)'
_exptl_crystal_colour brown
_exptl_crystal_density_diffrn 1.658
_exptl_crystal_density_meas 0
_exptl_crystal_density_method 'not measured'
_exptl_crystal_description needles
_exptl_crystal_F_000 7904
_exptl_crystal_size_max 0.17
_exptl_crystal_size_mid 0.15
_exptl_crystal_size_min 0.09
_refine_diff_density_max 0.792
_refine_diff_density_min -0.753
_refine_diff_density_rms 0.151
_refine_ls_extinction_method none
_refine_ls_goodness_of_fit_ref 0.838
_refine_ls_hydrogen_treatment mixed
_refine_ls_matrix_type full
_refine_ls_number_parameters 843
_refine_ls_number_reflns 17451
_refine_ls_number_restraints 0
_refine_ls_restrained_S_all 0.838
_refine_ls_R_factor_all 0.1694
_refine_ls_R_factor_gt 0.0752
_refine_ls_shift/su_max 0.001
_refine_ls_shift/su_mean 0.000
_refine_ls_structure_factor_coef Fsqd
_refine_ls_weighting_details 'calc w=1/[\s^2^(Fo^2^)+(0.1000P)^2^] where P=(Fo^2^+2Fc^2^)/3'
_refine_ls_weighting_scheme calc
_refine_ls_wR_factor_gt 0.1820
_refine_ls_wR_factor_ref 0.2050
_reflns_number_gt 6155
_reflns_number_total 17451
_reflns_threshold_expression I>2\s(I)
_cod_data_source_file ic051150jsi20050712_094047_1.cif
_cod_data_source_block pk01
_cod_depositor_comments
;
The following automatic conversions were performed:
'_symmetry_cell_setting' value 'Monoclinic' changed to 'monoclinic'
according to '/home/saulius/struct/CIF-dictionaries/cif_core.dic'
dictionary named 'cif_core.dic' version 2.4.1 from 2010-06-29.

Automatic conversion script
Id: cif_fix_enum 1527 2010-12-29 10:47:43Z saulius 
;
_cod_database_code 4310098

loop_
_symmetry_equiv_pos_as_xyz
'x, y, z'
'-x, y, -z+1/2'
'x+1/2, y+1/2, z'
'-x+1/2, y+1/2, -z+1/2'
'-x, -y, -z'
'x, -y, z-1/2'
'-x+1/2, -y+1/2, -z'
'x+1/2, -y+1/2, z-1/2'

loop_
_atom_site_label
_atom_site_type_symbol
_atom_site_fract_x
_atom_site_fract_y
_atom_site_fract_z
_atom_site_U_iso_or_equiv
_atom_site_adp_type
_atom_site_occupancy
_atom_site_symmetry_multiplicity
_atom_site_calc_flag
_atom_site_refinement_flags
_atom_site_disorder_assembly
_atom_site_disorder_group
Mn1 Mn 0.55431(3) -0.69125(5) 0.01516(4) 0.0555(3) Uani 1 1 d . . .
Mn2 Mn 0.44381(3) -0.68162(5) 0.01473(4) 0.0569(3) Uani 1 1 d . . .
Mn3 Mn 0.47904(3) -0.56243(4) 0.00215(3) 0.0479(2) Uani 1 1 d . . .
Mn4 Mn 0.41775(3) -0.46410(5) -0.06540(3) 0.0509(3) Uani 1 1 d . . .
Mn5 Mn 0.35883(3) -0.56390(5) -0.01413(4) 0.0589(3) Uani 1 1 d . A .
Mn6 Mn 0.34626(3) -0.40636(5) -0.04336(4) 0.0655(3) Uani 1 1 d . . .
O1 O 0.49266(12) -0.64896(19) -0.00533(14) 0.0486(10) Uani 1 1 d . . .
O2 O 0.42909(12) -0.59575(19) 0.01741(14) 0.0484(10) Uani 1 1 d . . .
O3 O 0.46659(12) -0.47448(18) 0.00771(14) 0.0444(9) Uani 1 1 d . . .
O4 O 0.43386(12) -0.54921(18) -0.07250(14) 0.0484(10) Uani 1 1 d . . .
O5 O 0.36753(13) -0.48963(19) -0.04795(15) 0.0539(10) Uani 1 1 d . . .
O6 O 0.55106(17) -0.6747(2) -0.06569(18) 0.0791(14) Uani 1 1 d . . .
O7 O 0.59550(13) -0.6182(2) 0.04788(15) 0.0573(11) Uani 1 1 d . . .
O8 O 0.52855(13) -0.56504(19) 0.07742(14) 0.0482(10) Uani 1 1 d . . .
O9 O 0.51788(17) -0.7704(2) -0.01946(17) 0.0669(12) Uani 1 1 d . . .
O10 O 0.45628(16) -0.7710(2) 0.00542(18) 0.0689(12) Uani 1 1 d . . .
O11 O 0.56178(16) -0.7238(2) 0.09110(17) 0.0680(12) Uani 1 1 d . . .
O12 O 0.49780(16) -0.6870(2) 0.10211(16) 0.0636(12) Uani 1 1 d . . .
O13 O 0.38753(17) -0.6890(2) -0.07143(18) 0.0727(13) Uani 1 1 d . . .
O14 O 0.33477(16) -0.6088(3) -0.08661(18) 0.0745(14) Uani 1 1 d . . .
O15 O 0.39538(16) -0.7131(2) 0.03997(17) 0.0685(13) Uani 1 1 d . . .
O16 O 0.33918(16) -0.6359(3) 0.01810(19) 0.0711(13) Uani 1 1 d . . .
O17 O 0.37748(18) -0.5210(3) 0.0599(2) 0.0760(14) Uani 1 1 d . . .
O18 O 0.38191(17) -0.4111(3) 0.04682(18) 0.0767(14) Uani 1 1 d . . .
O19 O 0.2856(2) -0.5366(3) -0.0377(2) 0.0869(15) Uani 1 1 d . . .
O20 O 0.28375(17) -0.4314(3) -0.0450(2) 0.0846(15) Uani 1 1 d . . .
O21 O 0.37248(14) -0.4563(2) -0.14312(15) 0.0577(11) Uani 1 1 d . . .
O22 O 0.30985(16) -0.4067(2) -0.13575(19) 0.0776(14) Uani 1 1 d . . .
O23 O 0.32641(16) -0.3205(3) -0.03939(19) 0.0736(13) Uani 1 1 d . . .
O24 O 0.38561(18) -0.2543(2) -0.03314(17) 0.0697(13) Uani 1 1 d . . .
C1 C 0.4817(3) -0.7954(3) -0.0159(3) 0.0628(18) Uani 1 1 d . . .
C2 C 0.4671(2) -0.8601(2) -0.0376(2) 0.077(2) Uani 1 1 d G . .
C3 C 0.49920(18) -0.8968(3) -0.0496(3) 0.124(4) Uani 1 1 d G . .
H3A H 0.5300 -0.8797 -0.0448 0.149 Uiso 1 1 calc R . .
C4 C 0.4862(3) -0.9586(3) -0.0687(3) 0.158(5) Uani 1 1 d G . .
C5 C 0.4412(3) -0.9836(2) -0.0758(3) 0.145(5) Uani 1 1 d G . .
H5A H 0.4323 -1.0259 -0.0888 0.174 Uiso 1 1 calc R . .
C6 C 0.4091(2) -0.9469(3) -0.0637(3) 0.131(4) Uani 1 1 d G . .
C7 C 0.4221(2) -0.8851(3) -0.0446(3) 0.110(3) Uani 1 1 d G . .
H7A H 0.4002 -0.8600 -0.0364 0.132 Uiso 1 1 calc R . .
C8 C 0.5418(3) -0.7043(3) 0.1202(3) 0.0615(17) Uani 1 1 d . . .
C9 C 0.57401(15) -0.7019(2) 0.18043(13) 0.0606(17) Uani 1 1 d G . .
C10 C 0.62424(16) -0.7155(2) 0.20114(17) 0.074(2) Uani 1 1 d G . .
H10A H 0.6376 -0.7266 0.1767 0.089 Uiso 1 1 calc R . .
C11 C 0.65486(12) -0.7129(2) 0.25764(19) 0.078(2) Uani 1 1 d G . .
C12 C 0.63525(17) -0.6966(2) 0.29343(13) 0.081(2) Uani 1 1 d G . .
H12A H 0.6562 -0.6948 0.3320 0.098 Uiso 1 1 calc R . .
C13 C 0.58502(18) -0.6831(2) 0.27272(16) 0.078(2) Uani 1 1 d G . .
C14 C 0.55440(13) -0.6857(2) 0.21622(18) 0.074(2) Uani 1 1 d G . .
H14A H 0.5201 -0.6765 0.2021 0.089 Uiso 1 1 calc R . .
C15 C 0.3521(3) -0.6534(4) -0.1018(3) 0.069(2) Uani 1 1 d . A .
C16 C 0.3296(2) -0.6669(3) -0.16191(18) 0.089(3) Uani 1 1 d G . .
C17 C 0.3386(2) -0.7229(3) -0.1829(3) 0.124(4) Uani 1 1 d G A .
H17A H 0.3595 -0.7545 -0.1585 0.148 Uiso 1 1 calc R . .
C18 C 0.3171(3) -0.7328(4) -0.2396(3) 0.151(5) Uani 1 1 d G A .
C19 C 0.2865(3) -0.6866(5) -0.27530(19) 0.162(6) Uani 1 1 d G A .
H19A H 0.2718 -0.6933 -0.3141 0.194 Uiso 1 1 calc R . .
C20 C 0.2775(2) -0.6305(4) -0.2543(3) 0.176(6) Uani 1 1 d G A .
C21 C 0.2990(2) -0.6207(3) -0.1976(3) 0.116(3) Uani 1 1 d G A .
H21A H 0.2928 -0.5824 -0.1833 0.139 Uiso 1 1 calc R . .
C22 C 0.3569(3) -0.6870(4) 0.0375(3) 0.0603(18) Uani 1 1 d . A .
C23 C 0.32892(19) -0.7266(3) 0.06057(19) 0.071(2) Uani 1 1 d G . .
C24 C 0.34803(18) -0.7841(3) 0.0866(2) 0.097(3) Uani 1 1 d G A .
H24A H 0.3791 -0.7988 0.0902 0.116 Uiso 1 1 calc R . .
C25 C 0.3217(3) -0.8201(2) 0.1075(2) 0.113(3) Uani 1 1 d G A .
C26 C 0.2763(2) -0.7986(3) 0.1023(2) 0.114(4) Uani 1 1 d G A .
H26A H 0.2584 -0.8232 0.1165 0.137 Uiso 1 1 calc R . .
C27 C 0.25723(17) -0.7411(4) 0.0762(2) 0.107(3) Uani 1 1 d G A .
C28 C 0.2835(2) -0.7051(3) 0.0553(2) 0.086(2) Uani 1 1 d G A .
H28A H 0.2705 -0.6658 0.0375 0.103 Uiso 1 1 calc R . .
C29 C 0.3863(3) -0.4643(6) 0.0741(3) 0.093(3) Uani 1 1 d . A .
C30 C 0.4089(2) -0.4520(4) 0.1363(2) 0.110(3) Uani 1 1 d G . .
C31 C 0.4251(3) -0.5044(3) 0.1711(4) 0.173(6) Uani 1 1 d G A .
H31A H 0.4251 -0.5453 0.1563 0.208 Uiso 1 1 calc R . .
C32 C 0.4415(4) -0.4969(4) 0.2275(3) 0.220(8) Uani 1 1 d G A .
C33 C 0.4416(4) -0.4371(5) 0.2492(2) 0.245(10) Uani 1 1 d G A .
H33A H 0.4528 -0.4320 0.2877 0.294 Uiso 1 1 calc R . .
C34 C 0.4254(3) -0.3847(4) 0.2144(3) 0.144(4) Uani 1 1 d G A .
C35 C 0.4090(2) -0.3922(3) 0.1580(3) 0.125(4) Uani 1 1 d G A .
H35A H 0.3979 -0.3564 0.1342 0.150 Uiso 1 1 calc R . .
C36 C 0.2660(3) -0.4842(5) -0.0441(3) 0.074(2) Uani 1 1 d . A .
C37 C 0.21391(19) -0.4809(4) -0.0500(3) 0.100(3) Uani 1 1 d G . .
C38 C 0.1938(3) -0.5354(3) -0.0392(3) 0.145(5) Uani 1 1 d G A .
H38A H 0.2124 -0.5737 -0.0298 0.173 Uiso 1 1 calc R . .
C39 C 0.1467(3) -0.5337(5) -0.0424(4) 0.220(9) Uani 1 1 d G A .
C40 C 0.1196(2) -0.4776(6) -0.0563(4) 0.257(12) Uani 1 1 d G A .
H40A H 0.0873 -0.4765 -0.0584 0.308 Uiso 1 1 calc R . .
C41 C 0.1396(3) -0.4231(5) -0.0670(4) 0.194(7) Uani 1 1 d G A .
C42 C 0.1868(3) -0.4247(3) -0.0639(3) 0.146(5) Uani 1 1 d G A .
H42A H 0.2005 -0.3875 -0.0713 0.175 Uiso 1 1 calc R . .
C43 C 0.3292(3) -0.4315(3) -0.1628(3) 0.0660(18) Uani 1 1 d . A .
C44 C 0.30158(17) -0.4306(3) -0.22409(15) 0.071(2) Uani 1 1 d G . .
C45 C 0.32254(15) -0.4558(2) -0.2561(2) 0.078(2) Uani 1 1 d G A .
H45A H 0.3547 -0.4740 -0.2388 0.094 Uiso 1 1 calc R . .
C46 C 0.2964(2) -0.4543(3) -0.31329(19) 0.098(3) Uani 1 1 d G A .
C47 C 0.2493(2) -0.4276(3) -0.33855(15) 0.111(3) Uani 1 1 d G A .
H47A H 0.2314 -0.4266 -0.3777 0.133 Uiso 1 1 calc R . .
C48 C 0.22831(17) -0.4024(3) -0.3066(2) 0.123(4) Uani 1 1 d G A .
C49 C 0.25446(19) -0.4039(3) -0.2494(2) 0.110(3) Uani 1 1 d G A .
H49A H 0.2401 -0.3867 -0.2275 0.132 Uiso 1 1 calc R . .
C50 C 0.3421(3) -0.2672(4) -0.0418(3) 0.0665(19) Uani 1 1 d . A .
C51 C 0.30604(18) -0.2141(3) -0.05386(19) 0.072(2) Uani 1 1 d G . .
C52 C 0.2592(2) -0.2284(2) -0.0591(2) 0.089(2) Uani 1 1 d G A .
H52A H 0.2511 -0.2708 -0.0545 0.106 Uiso 1 1 calc R . .
C53 C 0.22422(16) -0.1805(3) -0.0710(2) 0.100(3) Uani 1 1 d G A .
C54 C 0.2361(2) -0.1183(3) -0.0776(2) 0.103(3) Uani 1 1 d G A .
H54A H 0.2121 -0.0856 -0.0857 0.123 Uiso 1 1 calc R . .
C55 C 0.2829(3) -0.1041(2) -0.0724(2) 0.103(3) Uani 1 1 d G A .
C56 C 0.31788(17) -0.1520(3) -0.0605(2) 0.082(2) Uani 1 1 d G A .
H56A H 0.3499 -0.1422 -0.0569 0.099 Uiso 1 1 calc R . .
C58 C 0.5184(4) -0.5404(6) 0.1213(4) 0.152(4) Uani 1 1 d . A .
H58A H 0.5483 -0.5440 0.1567 0.227 Uiso 1 1 calc R . .
H58B H 0.4915 -0.5649 0.1228 0.227 Uiso 1 1 calc R . .
H58C H 0.5086 -0.4957 0.1140 0.227 Uiso 1 1 calc R . .
F1 F 0.5139(3) -0.9982(4) -0.0768(6) 0.316(7) Uani 1 1 d . . .
F2 F 0.3658(3) -0.9716(3) -0.0756(4) 0.215(4) Uani 1 1 d . . .
F3 F 0.70321(16) -0.7272(3) 0.27832(18) 0.1160(17) Uani 1 1 d . . .
F4 F 0.56804(17) -0.6688(3) 0.30815(17) 0.1113(16) Uani 1 1 d . . .
F5 F 0.3403(3) -0.8720(3) 0.1365(3) 0.162(3) Uani 1 1 d . . .
F6 F 0.21316(18) -0.7205(3) 0.06992(19) 0.142(2) Uani 1 1 d . . .
F7 F 0.3270(4) -0.7881(4) -0.2579(3) 0.226(4) Uani 1 1 d . . .
F8 F 0.2480(3) -0.5890(4) -0.2904(3) 0.229(4) Uani 1 1 d . . .
F9 F 0.4616(5) -0.5479(5) 0.2611(3) 0.328(8) Uani 1 1 d . . .
F10 F 0.4322(3) -0.3251(5) 0.2362(3) 0.248(5) Uani 1 1 d . . .
F11 F 0.1265(4) -0.5838(5) -0.0347(5) 0.299(6) Uani 1 1 d . . .
F12 F 0.1126(2) -0.3737(5) -0.0809(4) 0.257(5) Uani 1 1 d . . .
F13 F 0.3137(2) -0.4775(3) -0.3454(2) 0.147(2) Uani 1 1 d . . .
F14 F 0.1840(2) -0.3762(4) -0.3307(2) 0.195(3) Uani 1 1 d . . .
F15 F 0.17922(19) -0.1947(3) -0.0755(2) 0.138(2) Uani 1 1 d . . .
F16 F 0.2921(2) -0.0468(3) -0.0800(3) 0.161(3) Uani 1 1 d . . .
C59 C 0.4434(5) -0.5750(7) -0.1189(6) 0.082(6) Uiso 0.524(17) 1 d P A 1
H59A H 0.4768 -0.5628 -0.1128 0.123 Uiso 0.524(17) 1 calc PR A 1
H59B H 0.4189 -0.5574 -0.1541 0.123 Uiso 0.524(17) 1 calc PR A 1
H59C H 0.4407 -0.6214 -0.1198 0.123 Uiso 0.524(17) 1 calc PR A 1
O25 F 0.4620(7) -0.6356(11) -0.1313(8) 0.244(12) Uiso 0.476(17) 1 d P A 2

loop_
_atom_site_aniso_label
_atom_site_aniso_U_11
_atom_site_aniso_U_22
_atom_site_aniso_U_33
_atom_site_aniso_U_23
_atom_site_aniso_U_13
_atom_site_aniso_U_12
Mn1 0.0488(6) 0.0676(7) 0.0486(5) 0.0008(5) 0.0206(4) 0.0032(5)
Mn2 0.0489(6) 0.0715(7) 0.0522(6) 0.0031(5) 0.0245(5) -0.0055(5)
Mn3 0.0375(5) 0.0647(7) 0.0408(5) 0.0022(4) 0.0171(4) -0.0032(4)
Mn4 0.0370(5) 0.0700(7) 0.0430(5) 0.0004(5) 0.0157(4) 0.0008(4)
Mn5 0.0446(5) 0.0807(8) 0.0561(6) -0.0042(5) 0.0267(5) -0.0095(5)
Mn6 0.0450(6) 0.0862(8) 0.0669(7) 0.0076(6) 0.0267(5) 0.0111(5)
O1 0.038(2) 0.068(3) 0.043(2) 0.0014(19) 0.0203(17) -0.0058(19)
O2 0.038(2) 0.067(3) 0.041(2) -0.0004(19) 0.0177(17) -0.0052(19)
O3 0.0305(19) 0.059(3) 0.042(2) 0.0041(18) 0.0152(17) -0.0005(17)
O4 0.036(2) 0.068(3) 0.040(2) 0.0025(19) 0.0158(17) 0.0006(18)
O5 0.037(2) 0.068(3) 0.053(2) 0.001(2) 0.0163(19) 0.0014(19)
O6 0.080(3) 0.088(4) 0.059(3) 0.001(2) 0.023(2) 0.004(3)
O7 0.038(2) 0.081(3) 0.052(2) 0.006(2) 0.0193(19) 0.007(2)
O8 0.039(2) 0.070(3) 0.036(2) 0.0032(19) 0.0174(17) 0.0030(19)
O9 0.061(3) 0.082(4) 0.060(3) -0.001(2) 0.029(2) -0.003(2)
O10 0.063(3) 0.073(3) 0.072(3) 0.008(2) 0.032(3) -0.003(2)
O11 0.060(3) 0.086(4) 0.060(3) 0.001(2) 0.028(2) 0.011(2)
O12 0.060(3) 0.077(3) 0.055(3) 0.012(2) 0.026(2) 0.006(2)
O13 0.067(3) 0.089(4) 0.055(3) -0.012(3) 0.022(2) -0.017(3)
O14 0.053(3) 0.101(4) 0.062(3) -0.018(3) 0.019(2) -0.002(3)
O15 0.059(3) 0.091(4) 0.060(3) 0.003(2) 0.031(2) -0.011(3)
O16 0.051(3) 0.087(4) 0.079(3) -0.003(3) 0.032(2) -0.009(3)
O17 0.080(3) 0.084(4) 0.075(3) -0.012(3) 0.044(3) -0.015(3)
O18 0.079(3) 0.097(4) 0.062(3) 0.019(3) 0.039(3) 0.036(3)
O19 0.082(4) 0.099(5) 0.087(4) -0.010(3) 0.045(3) -0.010(3)
O20 0.059(3) 0.095(4) 0.113(4) -0.002(3) 0.050(3) 0.006(3)
O21 0.044(2) 0.069(3) 0.049(2) 0.005(2) 0.0115(19) 0.010(2)
O22 0.053(3) 0.099(4) 0.066(3) 0.006(3) 0.014(2) 0.017(3)
O23 0.055(3) 0.080(4) 0.092(4) 0.019(3) 0.038(3) 0.015(3)
O24 0.067(3) 0.076(3) 0.070(3) -0.001(2) 0.034(3) 0.006(2)
C1 0.061(5) 0.062(5) 0.057(4) -0.006(3) 0.020(4) -0.006(4)
C2 0.054(4) 0.090(6) 0.071(5) 0.000(4) 0.014(4) -0.010(4)
C3 0.084(6) 0.106(8) 0.182(10) -0.071(7) 0.061(6) -0.030(5)
C4 0.097(8) 0.126(10) 0.245(14) -0.080(10) 0.072(9) -0.015(7)
C5 0.108(8) 0.085(8) 0.202(12) -0.054(7) 0.035(8) -0.021(6)
C6 0.105(8) 0.127(10) 0.157(10) -0.040(8) 0.056(7) -0.033(8)
C7 0.094(7) 0.113(8) 0.125(7) -0.022(6) 0.051(6) -0.029(6)
C8 0.063(5) 0.063(5) 0.061(4) 0.002(3) 0.031(4) 0.001(4)
C9 0.058(4) 0.066(5) 0.053(4) 0.007(3) 0.021(3) -0.001(3)
C10 0.066(5) 0.096(6) 0.054(4) 0.006(4) 0.023(4) 0.006(4)
C11 0.067(5) 0.086(6) 0.080(5) 0.011(4) 0.032(4) 0.004(4)
C12 0.073(5) 0.105(6) 0.054(4) 0.015(4) 0.018(4) -0.002(4)
C13 0.077(5) 0.100(6) 0.065(5) 0.009(4) 0.040(4) 0.009(4)
C14 0.061(4) 0.099(6) 0.061(4) 0.004(4) 0.026(4) 0.012(4)
C15 0.056(5) 0.095(6) 0.052(4) -0.006(4) 0.020(4) -0.029(4)
C16 0.100(6) 0.108(7) 0.054(5) -0.003(5) 0.031(4) -0.044(5)
C17 0.172(10) 0.133(10) 0.070(6) -0.018(6) 0.058(6) -0.035(7)
C18 0.234(14) 0.108(10) 0.101(9) -0.029(7) 0.065(9) -0.045(9)
C19 0.218(14) 0.172(13) 0.082(8) -0.014(9) 0.056(9) -0.082(11)
C20 0.227(15) 0.128(12) 0.096(9) 0.018(8) 0.005(9) -0.046(10)
C21 0.134(8) 0.113(8) 0.057(5) 0.012(5) 0.005(5) -0.022(6)
C22 0.052(4) 0.083(6) 0.053(4) -0.009(4) 0.030(3) -0.018(4)
C23 0.067(5) 0.087(6) 0.060(4) -0.026(4) 0.030(4) -0.036(4)
C24 0.115(7) 0.109(7) 0.094(6) -0.009(5) 0.071(6) -0.050(6)
C25 0.133(9) 0.110(9) 0.118(8) -0.031(6) 0.076(7) -0.048(7)
C26 0.124(9) 0.162(11) 0.086(6) -0.045(7) 0.073(7) -0.074(8)
C27 0.075(6) 0.182(11) 0.064(5) -0.044(6) 0.032(5) -0.060(7)
C28 0.070(5) 0.136(8) 0.057(4) -0.027(4) 0.034(4) -0.039(5)
C29 0.063(5) 0.148(10) 0.065(5) -0.008(6) 0.026(4) 0.010(6)
C30 0.095(6) 0.144(10) 0.097(7) 0.002(7) 0.049(6) -0.023(6)
C31 0.207(13) 0.187(14) 0.100(9) 0.042(9) 0.047(9) -0.042(10)
C32 0.33(2) 0.228(18) 0.084(9) 0.024(10) 0.080(11) -0.108(15)
C33 0.47(3) 0.172(14) 0.099(9) -0.048(10) 0.129(14) -0.176(17)
C34 0.153(10) 0.169(13) 0.130(10) -0.044(10) 0.081(9) -0.045(9)
C35 0.104(7) 0.180(11) 0.076(6) -0.052(6) 0.029(5) 0.027(7)
C36 0.059(5) 0.102(8) 0.069(5) -0.020(5) 0.035(4) -0.014(5)
C37 0.083(6) 0.132(9) 0.104(7) -0.047(6) 0.059(5) -0.030(6)
C38 0.118(8) 0.163(11) 0.202(12) -0.093(9) 0.116(8) -0.073(8)
C39 0.185(14) 0.239(17) 0.35(2) -0.166(16) 0.226(16) -0.130(13)
C40 0.114(11) 0.34(2) 0.37(2) -0.25(2) 0.159(14) -0.116(14)
C41 0.068(8) 0.28(2) 0.228(15) -0.099(14) 0.064(9) -0.007(10)
C42 0.068(6) 0.217(14) 0.156(10) -0.058(9) 0.054(6) 0.003(7)
C43 0.056(4) 0.071(5) 0.064(4) -0.002(4) 0.021(4) 0.004(4)
C44 0.053(4) 0.089(6) 0.056(4) 0.004(4) 0.012(3) 0.002(4)
C45 0.060(4) 0.096(6) 0.056(4) 0.003(4) 0.004(4) -0.002(4)
C46 0.100(7) 0.107(7) 0.066(6) -0.019(5) 0.018(5) -0.002(5)
C47 0.111(8) 0.115(8) 0.072(6) -0.003(5) 0.009(5) 0.014(6)
C48 0.114(8) 0.129(9) 0.071(6) 0.005(6) -0.006(5) 0.056(6)
C49 0.092(6) 0.120(8) 0.080(6) -0.004(5) 0.005(5) 0.023(5)
C50 0.066(5) 0.082(6) 0.057(4) 0.007(4) 0.032(4) 0.013(4)
C51 0.062(5) 0.087(6) 0.063(4) 0.007(4) 0.025(4) 0.024(4)
C52 0.085(6) 0.106(7) 0.081(5) 0.016(5) 0.044(5) 0.031(5)
C53 0.084(6) 0.126(9) 0.091(6) -0.001(6) 0.041(5) 0.025(6)
C54 0.105(8) 0.082(7) 0.097(6) 0.000(5) 0.023(5) 0.026(5)
C55 0.086(6) 0.093(8) 0.107(7) -0.005(6) 0.023(5) 0.006(6)
C56 0.078(5) 0.083(6) 0.075(5) -0.003(4) 0.025(4) 0.015(5)
C58 0.111(8) 0.215(13) 0.133(9) -0.025(8) 0.058(7) -0.005(8)
F1 0.207(8) 0.206(9) 0.61(2) -0.245(11) 0.247(12) -0.089(7)
F2 0.153(6) 0.158(6) 0.350(11) -0.066(7) 0.128(7) -0.079(5)
F3 0.066(3) 0.179(5) 0.083(3) 0.019(3) 0.016(2) 0.021(3)
F4 0.105(3) 0.169(5) 0.064(3) -0.005(3) 0.042(3) 0.024(3)
F5 0.230(7) 0.128(5) 0.186(6) 0.016(4) 0.144(6) -0.041(5)
F6 0.081(3) 0.272(8) 0.092(3) -0.024(4) 0.055(3) -0.051(4)
F7 0.367(12) 0.184(8) 0.134(6) -0.074(5) 0.118(7) -0.050(7)
F8 0.262(9) 0.195(8) 0.109(5) 0.039(5) -0.023(5) -0.026(6)
F9 0.55(2) 0.253(11) 0.110(6) 0.042(6) 0.089(8) -0.147(11)
F10 0.268(10) 0.304(12) 0.143(6) -0.087(7) 0.066(6) 0.048(8)
F11 0.250(9) 0.306(12) 0.483(16) -0.183(11) 0.292(11) -0.177(9)
F12 0.080(5) 0.314(12) 0.347(12) -0.076(9) 0.072(6) 0.048(6)
F13 0.128(5) 0.223(7) 0.065(3) -0.017(4) 0.022(3) 0.011(4)
F14 0.142(5) 0.269(9) 0.094(4) -0.004(4) -0.018(4) 0.112(5)
F15 0.091(4) 0.177(6) 0.162(5) 0.028(4) 0.072(4) 0.052(4)
F16 0.129(5) 0.082(4) 0.232(7) 0.014(4) 0.047(5) 0.011(3)

loop_
_atom_type_symbol
_atom_type_description
_atom_type_scat_dispersion_real
_atom_type_scat_dispersion_imag
_atom_type_scat_source
C C 0.0033 0.0016 'International Tables Vol C Tables 4.2.6.8 and 6.1.1.4'
H H 0.0000 0.0000 'International Tables Vol C Tables 4.2.6.8 and 6.1.1.4'
O O 0.0106 0.0060 'International Tables Vol C Tables 4.2.6.8 and 6.1.1.4'
F F 0.0171 0.0103 'International Tables Vol C Tables 4.2.6.8 and 6.1.1.4'
Mn Mn 0.3368 0.7283 'International Tables Vol C Tables 4.2.6.8 and 6.1.1.4'

loop_
_geom_angle_atom_site_label_1
_geom_angle_atom_site_label_2
_geom_angle_atom_site_label_3
_geom_angle
_geom_angle_site_symmetry_1
_geom_angle_site_symmetry_3
_geom_angle_publ_flag
O1 Mn1 O7 96.01(16) . . ?
O1 Mn1 O9 89.66(18) . . ?
O7 Mn1 O9 173.90(18) . . ?
O1 Mn1 O24 172.90(19) . 5_645 ?
O7 Mn1 O24 91.08(18) . 5_645 ?
O9 Mn1 O24 83.27(19) . 5_645 ?
O1 Mn1 O11 95.60(16) . . ?
O7 Mn1 O11 92.70(17) . . ?
O9 Mn1 O11 88.95(18) . . ?
O24 Mn1 O11 83.66(18) 5_645 . ?
O1 Mn1 O6 92.14(16) . . ?
O7 Mn1 O6 93.62(17) . . ?
O9 Mn1 O6 83.92(18) . . ?
O24 Mn1 O6 87.78(18) 5_645 . ?
O11 Mn1 O6 169.45(18) . . ?
O2 Mn2 O1 83.76(16) . . ?
O2 Mn2 O10 175.38(17) . . ?
O1 Mn2 O10 95.19(18) . . ?
O2 Mn2 O15 94.79(18) . . ?
O1 Mn2 O15 176.54(17) . . ?
O10 Mn2 O15 86.5(2) . . ?
O2 Mn2 O13 91.53(17) . . ?
O1 Mn2 O13 92.79(16) . . ?
O10 Mn2 O13 84.01(19) . . ?
O15 Mn2 O13 90.38(17) . . ?
O2 Mn2 O12 94.66(16) . . ?
O1 Mn2 O12 91.91(15) . . ?
O10 Mn2 O12 89.88(17) . . ?
O15 Mn2 O12 85.07(17) . . ?
O13 Mn2 O12 172.60(17) . . ?
O2 Mn2 Mn3 41.45(11) . . ?
O1 Mn2 Mn3 42.40(12) . . ?
O10 Mn2 Mn3 137.58(14) . . ?
O15 Mn2 Mn3 135.90(15) . . ?
O13 Mn2 Mn3 95.06(13) . . ?
O12 Mn2 Mn3 92.26(12) . . ?
O2 Mn3 O4 91.62(15) . . ?
O2 Mn3 O1 84.23(16) . . ?
O4 Mn3 O1 96.52(16) . . ?
O2 Mn3 O3 97.98(16) . . ?
O4 Mn3 O3 82.45(16) . . ?
O1 Mn3 O3 177.58(15) . . ?
O2 Mn3 O8 94.19(15) . . ?
O4 Mn3 O8 172.32(17) . . ?
O1 Mn3 O8 89.07(16) . . ?
O3 Mn3 O8 91.75(16) . . ?
O2 Mn3 O3 175.49(15) . 5_645 ?
O4 Mn3 O3 92.29(15) . 5_645 ?
O1 Mn3 O3 97.56(15) . 5_645 ?
O3 Mn3 O3 80.31(16) . 5_645 ?
O8 Mn3 O3 81.72(15) . 5_645 ?
O2 Mn3 Mn2 41.43(12) . . ?
O4 Mn3 Mn2 97.61(12) . . ?
O1 Mn3 Mn2 42.89(10) . . ?
O3 Mn3 Mn2 139.36(11) . . ?
O8 Mn3 Mn2 90.07(12) . . ?
O3 Mn3 Mn2 139.95(12) 5_645 . ?
O2 Mn3 Mn4 93.46(12) . . ?
O4 Mn3 Mn4 41.46(12) . . ?
O1 Mn3 Mn4 137.94(11) . . ?
O3 Mn3 Mn4 41.16(10) . . ?
O8 Mn3 Mn4 132.91(13) . . ?
O3 Mn3 Mn4 87.98(11) 5_645 . ?
Mn2 Mn3 Mn4 124.04(4) . . ?
O2 Mn3 Mn4 135.31(11) . 5_645 ?
O4 Mn3 Mn4 133.03(11) . 5_645 ?
O1 Mn3 Mn4 91.22(11) . 5_645 ?
O3 Mn3 Mn4 87.90(10) . 5_645 ?
O8 Mn3 Mn4 41.20(11) . 5_645 ?
O3 Mn3 Mn4 40.73(10) 5_645 5_645 ?
Mn2 Mn3 Mn4 118.23(4) . 5_645 ?
Mn4 Mn3 Mn4 117.66(4) . 5_645 ?
O2 Mn3 Mn3 138.40(13) . 5_645 ?
O4 Mn3 Mn3 86.63(12) . 5_645 ?
O1 Mn3 Mn3 137.29(12) . 5_645 ?
O3 Mn3 Mn3 40.57(10) . 5_645 ?
O8 Mn3 Mn3 85.69(12) . 5_645 ?
O3 Mn3 Mn3 39.74(11) 5_645 5_645 ?
Mn2 Mn3 Mn3 175.73(5) . 5_645 ?
Mn4 Mn3 Mn3 59.24(3) . 5_645 ?
Mn4 Mn3 Mn3 58.42(3) 5_645 5_645 ?
O5 Mn4 O3 92.27(15) . . ?
O5 Mn4 O7 84.91(17) . 5_645 ?
O3 Mn4 O7 89.74(16) . 5_645 ?
O5 Mn4 O4 91.67(17) . . ?
O3 Mn4 O4 83.19(15) . . ?
O7 Mn4 O4 172.03(16) 5_645 . ?
O5 Mn4 O8 175.32(17) . 5_645 ?
O3 Mn4 O8 83.91(15) . 5_645 ?
O7 Mn4 O8 92.37(17) 5_645 5_645 ?
O4 Mn4 O8 90.55(16) . 5_645 ?
O5 Mn4 O21 92.61(17) . . ?
O3 Mn4 O21 174.05(16) . . ?
O7 Mn4 O21 94.08(17) 5_645 . ?
O4 Mn4 O21 93.26(16) . . ?
O8 Mn4 O21 91.37(16) 5_645 . ?
O5 Mn4 Mn6 42.85(13) . . ?
O3 Mn4 Mn6 98.08(11) . . ?
O7 Mn4 Mn6 42.92(12) 5_645 . ?
O4 Mn4 Mn6 134.46(12) . . ?
O8 Mn4 Mn6 134.97(13) 5_645 . ?
O21 Mn4 Mn6 87.82(12) . . ?
O5 Mn4 Mn3 89.66(12) . . ?
O3 Mn4 Mn3 42.03(12) . . ?
O7 Mn4 Mn3 131.26(12) 5_645 . ?
O4 Mn4 Mn3 41.33(10) . . ?
O8 Mn4 Mn3 89.29(11) 5_645 . ?
O21 Mn4 Mn3 134.59(13) . . ?
Mn6 Mn4 Mn3 121.81(4) . . ?
O5 Mn4 Mn3 134.27(12) . 5_645 ?
O3 Mn4 Mn3 42.48(11) . 5_645 ?
O7 Mn4 Mn3 88.11(11) 5_645 5_645 ?
O4 Mn4 Mn3 89.15(11) . 5_645 ?
O8 Mn4 Mn3 41.64(10) 5_645 5_645 ?
O21 Mn4 Mn3 133.00(13) . 5_645 ?
Mn6 Mn4 Mn3 122.07(4) . 5_645 ?
Mn3 Mn4 Mn3 62.34(4) . 5_645 ?
O5 Mn5 O16 170.87(18) . . ?
O5 Mn5 O14 88.94(19) . . ?
O16 Mn5 O14 91.4(2) . . ?
O5 Mn5 O2 97.54(16) . . ?
O16 Mn5 O2 91.49(17) . . ?
O14 Mn5 O2 96.12(17) . . ?
O5 Mn5 O17 94.31(19) . . ?
O16 Mn5 O17 84.7(2) . . ?
O14 Mn5 O17 174.7(2) . . ?
O2 Mn5 O17 87.63(18) . . ?
O5 Mn5 O19 89.1(2) . . ?
O16 Mn5 O19 81.8(2) . . ?
O14 Mn5 O19 87.9(2) . . ?
O2 Mn5 O19 172.26(18) . . ?
O17 Mn5 O19 87.9(2) . . ?
O5 Mn6 O7 84.02(17) . 5_645 ?
O5 Mn6 O23 177.93(19) . . ?
O7 Mn6 O23 93.96(19) 5_645 . ?
O5 Mn6 O20 95.9(2) . . ?
O7 Mn6 O20 175.5(2) 5_645 . ?
O23 Mn6 O20 86.1(2) . . ?
O5 Mn6 O18 91.19(17) . . ?
O7 Mn6 O18 94.72(17) 5_645 . ?
O23 Mn6 O18 89.4(2) . . ?
O20 Mn6 O18 89.8(2) . . ?
O5 Mn6 O22 86.15(17) . . ?
O7 Mn6 O22 85.95(17) 5_645 . ?
O23 Mn6 O22 93.32(19) . . ?
O20 Mn6 O22 89.5(2) . . ?
O18 Mn6 O22 177.2(2) . . ?
O5 Mn6 Mn4 42.03(12) . . ?
O7 Mn6 Mn4 42.83(13) 5_645 . ?
O23 Mn6 Mn4 135.91(15) . . ?
O20 Mn6 Mn4 136.16(17) . . ?
O18 Mn6 Mn4 100.57(12) . . ?
O22 Mn6 Mn4 78.07(13) . . ?
Mn3 O1 Mn1 130.33(19) . . ?
Mn3 O1 Mn2 94.70(16) . . ?
Mn1 O1 Mn2 121.7(2) . . ?
Mn2 O2 Mn3 97.12(17) . . ?
Mn2 O2 Mn5 121.94(19) . . ?
Mn3 O2 Mn5 125.6(2) . . ?
Mn4 O3 Mn3 96.81(17) . . ?
Mn4 O3 Mn3 96.78(16) . 5_645 ?
Mn3 O3 Mn3 99.69(16) . 5_645 ?
C59 O4 Mn3 121.6(6) . . ?
C59 O4 Mn4 125.4(6) . . ?
Mn3 O4 Mn4 97.21(17) . . ?
Mn4 O5 Mn6 95.12(18) . . ?
Mn4 O5 Mn5 132.1(2) . . ?
Mn6 O5 Mn5 127.5(2) . . ?
Mn4 O7 Mn6 94.25(19) 5_645 5_645 ?
Mn4 O7 Mn1 133.1(2) 5_645 . ?
Mn6 O7 Mn1 128.0(2) 5_645 . ?
C58 O8 Mn4 122.6(5) . 5_645 ?
C58 O8 Mn3 120.8(5) . . ?
Mn4 O8 Mn3 97.16(16) 5_645 . ?
C1 O9 Mn1 129.2(4) . . ?
C1 O10 Mn2 130.1(5) . . ?
C8 O11 Mn1 130.1(4) . . ?
C8 O12 Mn2 125.5(4) . . ?
C15 O13 Mn2 132.5(5) . . ?
C15 O14 Mn5 131.8(5) . . ?
C22 O15 Mn2 130.0(5) . . ?
C22 O16 Mn5 135.6(4) . . ?
C29 O17 Mn5 131.0(5) . . ?
C29 O18 Mn6 122.8(5) . . ?
C36 O19 Mn5 131.9(5) . . ?
C36 O20 Mn6 132.0(5) . . ?
C43 O21 Mn4 125.2(4) . . ?
C43 O22 Mn6 122.6(4) . . ?
C50 O23 Mn6 135.8(5) . . ?
C50 O24 Mn1 132.4(5) . 5_645 ?
O9 C1 O10 126.6(7) . . ?
O9 C1 C2 118.1(7) . . ?
O10 C1 C2 115.3(7) . . ?
C3 C2 C7 120.0 . . ?
C3 C2 C1 119.7(5) . . ?
C7 C2 C1 120.3(5) . . ?
C4 C3 C2 120.0 . . ?
F1 C4 C3 125.6(7) . . ?
F1 C4 C5 114.1(7) . . ?
C3 C4 C5 120.0 . . ?
C6 C5 C4 120.0 . . ?
F2 C6 C7 123.2(7) . . ?
F2 C6 C5 116.6(7) . . ?
C7 C6 C5 120.0 . . ?
C6 C7 C2 120.0 . . ?
O12 C8 O11 125.2(6) . . ?
O12 C8 C9 118.5(6) . . ?
O11 C8 C9 116.3(6) . . ?
C10 C9 C14 120.0 . . ?
C10 C9 C8 119.6(4) . . ?
C14 C9 C8 120.4(4) . . ?
C9 C10 C11 120.0 . . ?
F3 C11 C12 119.3(4) . . ?
F3 C11 C10 120.7(4) . . ?
C12 C11 C10 120.0 . . ?
C11 C12 C13 120.0 . . ?
F4 C13 C12 117.8(4) . . ?
F4 C13 C14 122.1(4) . . ?
C12 C13 C14 120.0 . . ?
C13 C14 C9 120.0 . . ?
O14 C15 O13 126.8(6) . . ?
O14 C15 C16 117.3(7) . . ?
O13 C15 C16 115.9(8) . . ?
C17 C16 C21 120.0 . . ?
C17 C16 C15 122.4(6) . . ?
C21 C16 C15 117.6(6) . . ?
C16 C17 C18 120.0 . . ?
F7 C18 C17 117.7(7) . . ?
F7 C18 C19 122.3(7) . . ?
C17 C18 C19 120.0 . . ?
C20 C19 C18 120.0 . . ?
F8 C20 C19 116.9(7) . . ?
F8 C20 C21 123.1(7) . . ?
C19 C20 C21 120.0 . . ?
C20 C21 C16 120.0 . . ?
O16 C22 O15 128.7(6) . . ?
O16 C22 C23 116.9(6) . . ?
O15 C22 C23 114.4(7) . . ?
C24 C23 C28 120.0 . . ?
C24 C23 C22 120.7(5) . . ?
C28 C23 C22 119.3(5) . . ?
C25 C24 C23 120.0 . . ?
F5 C25 C26 117.9(5) . . ?
F5 C25 C24 121.9(6) . . ?
C26 C25 C24 120.0 . . ?
C25 C26 C27 120.0 . . ?
F6 C27 C28 119.4(6) . . ?
F6 C27 C26 120.6(6) . . ?
C28 C27 C26 120.0 . . ?
C27 C28 C23 120.0 . . ?
O17 C29 O18 133.5(8) . . ?
O17 C29 C30 115.5(9) . . ?
O18 C29 C30 111.0(9) . . ?
C31 C30 C35 120.0 . . ?
C31 C30 C29 117.4(7) . . ?
C35 C30 C29 122.3(7) . . ?
C32 C31 C30 120.0 . . ?
F9 C32 C31 118.6(8) . . ?
F9 C32 C33 121.1(8) . . ?
C31 C32 C33 120.0 . . ?
C34 C33 C32 120.0 . . ?
F10 C34 C33 119.9(7) . . ?
F10 C34 C35 119.5(7) . . ?
C33 C34 C35 120.0 . . ?
C34 C35 C30 120.0 . . ?
O19 C36 O20 128.6(8) . . ?
O19 C36 C37 118.1(8) . . ?
O20 C36 C37 113.3(8) . . ?
C38 C37 C42 120.0 . . ?
C38 C37 C36 118.2(6) . . ?
C42 C37 C36 121.8(6) . . ?
C37 C38 C39 120.0 . . ?
F11 C39 C38 121.2(9) . . ?
F11 C39 C40 118.7(9) . . ?
C38 C39 C40 120.0 . . ?
C41 C40 C39 120.0 . . ?
F12 C41 C42 122.9(9) . . ?
F12 C41 C40 117.1(9) . . ?
C42 C41 C40 120.0 . . ?
C41 C42 C37 120.0 . . ?
O22 C43 O21 126.2(6) . . ?
O22 C43 C44 118.6(6) . . ?
O21 C43 C44 115.2(6) . . ?
C45 C44 C49 120.0 . . ?
C45 C44 C43 120.6(4) . . ?
C49 C44 C43 119.4(4) . . ?
C44 C45 C46 120.0 . . ?
F13 C46 C47 117.1(5) . . ?
F13 C46 C45 122.9(5) . . ?
C47 C46 C45 120.0 . . ?
C46 C47 C48 120.0 . . ?
F14 C48 C49 120.2(5) . . ?
F14 C48 C47 119.8(5) . . ?
C49 C48 C47 120.0 . . ?
C48 C49 C44 120.0 . . ?
O23 C50 O24 125.7(7) . . ?
O23 C50 C51 115.8(7) . . ?
O24 C50 C51 118.5(7) . . ?
C52 C51 C56 120.0 . . ?
C52 C51 C50 118.0(5) . . ?
C56 C51 C50 122.0(5) . . ?
C53 C52 C51 120.0 . . ?
F15 C53 C52 119.5(5) . . ?
F15 C53 C54 120.5(5) . . ?
C52 C53 C54 120.0 . . ?
C53 C54 C55 120.0 . . ?
F16 C55 C56 121.6(6) . . ?
F16 C55 C54 118.4(6) . . ?
C56 C55 C54 120.0 . . ?
C55 C56 C51 120.0 . . ?

loop_
_geom_bond_atom_site_label_1
_geom_bond_atom_site_label_2
_geom_bond_distance
_geom_bond_site_symmetry_2
_geom_bond_publ_flag
Mn1 O1 1.907(4) . ?
Mn1 O7 1.925(4) . ?
Mn1 O9 1.986(5) . ?
Mn1 O24 2.013(5) 5_645 ?
Mn1 O11 2.086(4) . ?
Mn1 O6 2.181(5) . ?
Mn2 O2 1.872(4) . ?
Mn2 O1 1.917(3) . ?
Mn2 O10 1.958(5) . ?
Mn2 O15 1.989(4) . ?
Mn2 O13 2.191(5) . ?
Mn2 O12 2.193(4) . ?
Mn2 Mn3 2.8071(13) . ?
Mn3 O2 1.873(4) . ?
Mn3 O4 1.885(3) . ?
Mn3 O1 1.899(4) . ?
Mn3 O3 1.910(4) . ?
Mn3 O8 1.913(3) . ?
Mn3 O3 1.943(3) 5_645 ?
Mn3 Mn4 2.8319(13) . ?
Mn3 Mn4 2.8564(12) 5_645 ?
Mn3 Mn3 2.9444(18) 5_645 ?
Mn4 O5 1.862(4) . ?
Mn4 O3 1.877(3) . ?
Mn4 O7 1.888(4) 5_645 ?
Mn4 O4 1.890(4) . ?
Mn4 O8 1.896(4) 5_645 ?
Mn4 O21 1.936(4) . ?
Mn4 Mn6 2.7698(13) . ?
Mn4 Mn3 2.8564(12) 5_645 ?
Mn5 O5 1.891(4) . ?
Mn5 O16 1.971(5) . ?
Mn5 O14 2.001(5) . ?
Mn5 O2 2.013(4) . ?
Mn5 O17 2.037(5) . ?
Mn5 O19 2.088(6) . ?
Mn6 O5 1.891(4) . ?
Mn6 O7 1.891(4) 5_645 ?
Mn6 O23 1.924(5) . ?
Mn6 O20 1.942(5) . ?
Mn6 O18 2.188(5) . ?
Mn6 O22 2.239(5) . ?
O3 Mn3 1.943(3) 5_645 ?
O4 C59 1.514(14) . ?
O7 Mn4 1.888(4) 5_645 ?
O7 Mn6 1.891(4) 5_645 ?
O8 C58 1.454(10) . ?
O8 Mn4 1.896(4) 5_645 ?
O9 C1 1.257(8) . ?
O10 C1 1.261(8) . ?
O11 C8 1.259(7) . ?
O12 C8 1.247(7) . ?
O13 C15 1.261(9) . ?
O14 C15 1.234(9) . ?
O15 C22 1.261(8) . ?
O16 C22 1.212(8) . ?
O17 C29 1.246(11) . ?
O18 C29 1.317(11) . ?
O19 C36 1.228(9) . ?
O20 C36 1.241(9) . ?
O21 C43 1.279(7) . ?
O22 C43 1.243(7) . ?
O23 C50 1.231(8) . ?
O24 C50 1.257(8) . ?
O24 Mn1 2.013(5) 5_645 ?
C1 C2 1.470(8) . ?
C2 C3 1.3900 . ?
C2 C7 1.3900 . ?
C3 C4 1.3900 . ?
C4 F1 1.269(8) . ?
C4 C5 1.3900 . ?
C5 C6 1.3900 . ?
C6 F2 1.307(7) . ?
C6 C7 1.3900 . ?
C8 C9 1.479(7) . ?
C9 C10 1.3900 . ?
C9 C14 1.3900 . ?
C10 C11 1.3900 . ?
C11 F3 1.342(5) . ?
C11 C12 1.3900 . ?
C12 C13 1.3900 . ?
C13 F4 1.313(5) . ?
C13 C14 1.3900 . ?
C15 C16 1.486(8) . ?
C16 C17 1.3900 . ?
C16 C21 1.3900 . ?
C17 C18 1.3900 . ?
C18 F7 1.353(9) . ?
C18 C19 1.3900 . ?
C19 C20 1.3900 . ?
C20 F8 1.316(8) . ?
C20 C21 1.3900 . ?
C22 C23 1.509(7) . ?
C23 C24 1.3900 . ?
C23 C28 1.3900 . ?
C24 C25 1.3900 . ?
C25 F5 1.317(8) . ?
C25 C26 1.3900 . ?
C26 C27 1.3900 . ?
C27 F6 1.336(7) . ?
C27 C28 1.3900 . ?
C29 C30 1.532(9) . ?
C30 C31 1.3900 . ?
C30 C35 1.3900 . ?
C31 C32 1.3900 . ?
C32 F9 1.360(11) . ?
C32 C33 1.3900 . ?
C33 C34 1.3900 . ?
C34 F10 1.365(10) . ?
C34 C35 1.3900 . ?
C36 C37 1.509(9) . ?
C37 C38 1.3900 . ?
C37 C42 1.3900 . ?
C38 C39 1.3900 . ?
C39 F11 1.280(10) . ?
C39 C40 1.3900 . ?
C40 C41 1.3900 . ?
C41 F12 1.271(10) . ?
C41 C42 1.3900 . ?
C43 C44 1.488(7) . ?
C44 C45 1.3900 . ?
C44 C49 1.3900 . ?
C45 C46 1.3900 . ?
C46 F13 1.298(7) . ?
C46 C47 1.3900 . ?
C47 C48 1.3900 . ?
C48 F14 1.317(6) . ?
C48 C49 1.3900 . ?
C50 C51 1.491(8) . ?
C51 C52 1.3900 . ?
C51 C56 1.3900 . ?
C52 C53 1.3900 . ?
C53 F15 1.343(6) . ?
C53 C54 1.3900 . ?
C54 C55 1.3900 . ?
C55 F16 1.276(7) . ?
C55 C56 1.3900 . ?
